data_7120917
loop_
_publ_author_name
'Zhai, Shengxian'
'Qiu, Shuxian'
'Chen, Xiaoming'
'Wu, Jiang'
'Zhao, Hua'
'Tao, Cheng'
'Li, Yun'
'Cheng, Bin'
'Wang, Huifei'
'Zhai, Hongbin'

_publ_section_title
;
 2-(1-Methylhydrazinyl)pyridine as a reductively removable directing group
 in a cobalt-catalyzed C(sp<sup>2</sup>)-H bond alkenylation/annulation
 cascade.
;
_journal_issue 1
_journal_name_full 'Chemical communications (Cambridge, England)'
_journal_page_first 98
_journal_page_last 101
_journal_paper_doi 10.1039/c7cc08533h
_journal_volume 54
_journal_year 2017
_chemical_formula_sum 'C21 H17 N3 O'
_chemical_formula_weight 327.38
_space_group_crystal_system monoclinic
_space_group_IT_number 14
_space_group_name_Hall '-P 2yn'
_space_group_name_H-M_alt 'P 1 21/n 1'
_symmetry_space_group_name_Hall '-P 2yn'
_symmetry_space_group_name_H-M 'P 1 21/n 1'
_atom_sites_solution_hydrogens geom
_audit_creation_method SHELXL-2013
_audit_update_record
;
2017-05-04 deposited with the CCDC.
2017-11-24 downloaded from the CCDC.
;
_cell_angle_alpha 90
_cell_angle_beta 92.713(5)
_cell_angle_gamma 90
_cell_formula_units_Z 4
_cell_length_a 5.9781(15)
_cell_length_b 12.919(2)
_cell_length_c 22.346(4)
_cell_measurement_reflns_used 1697
_cell_measurement_temperature 566(2)
_cell_measurement_theta_max 67.9
_cell_measurement_theta_min 22.9
_cell_volume 1723.9(6)
_computing_structure_refinement 'SHELXL-2013 (Sheldrick, 2013)'
_diffrn_ambient_temperature 566(2)
_diffrn_measured_fraction_theta_full 0.979
_diffrn_measured_fraction_theta_max 0.975
_diffrn_measurement_device_type Rigaku
_diffrn_radiation_type MoK\a
_diffrn_radiation_wavelength 0.71073
_diffrn_reflns_av_R_equivalents 0.1389
_diffrn_reflns_av_unetI/netI 0.0845
_diffrn_reflns_Laue_measured_fraction_full 0.979
_diffrn_reflns_Laue_measured_fraction_max 0.975
_diffrn_reflns_limit_h_max 6
_diffrn_reflns_limit_h_min -6
_diffrn_reflns_limit_k_max 14
_diffrn_reflns_limit_k_min -15
_diffrn_reflns_limit_l_max 26
_diffrn_reflns_limit_l_min -26
_diffrn_reflns_number 12791
_diffrn_reflns_point_group_measured_fraction_full 0.979
_diffrn_reflns_point_group_measured_fraction_max 0.975
_diffrn_reflns_theta_full 25.242
_diffrn_reflns_theta_max 25.327
_diffrn_reflns_theta_min 1.821
_exptl_absorpt_coefficient_mu 0.080
_exptl_crystal_colour Colorless
_exptl_crystal_density_diffrn 1.261
_exptl_crystal_description Prism
_exptl_crystal_F_000 688
_refine_diff_density_max 0.487
_refine_diff_density_min -0.381
_refine_diff_density_rms 0.089
_refine_ls_extinction_coef 0.30(3)
_refine_ls_extinction_expression Fc^*^=kFc[1+0.001xFc^2^\l^3^/sin(2\q)]^-1/4^
_refine_ls_extinction_method SHELXL
_refine_ls_goodness_of_fit_ref 1.409
_refine_ls_hydrogen_treatment constr
_refine_ls_matrix_type full
_refine_ls_number_parameters 227
_refine_ls_number_reflns 3059
_refine_ls_number_restraints 0
_refine_ls_restrained_S_all 1.409
_refine_ls_R_factor_all 0.1244
_refine_ls_R_factor_gt 0.0942
_refine_ls_shift/su_max 0.000
_refine_ls_shift/su_mean 0.000
_refine_ls_structure_factor_coef Fsqd
_refine_ls_weighting_details
;
 w=1/[\s^2^(Fo^2^)+(0.1500P)^2^]
 where P=(Fo^2^+2Fc^2^)/3
;
_refine_ls_weighting_scheme calc
_refine_ls_wR_factor_gt 0.2566
_refine_ls_wR_factor_ref 0.3197
_reflns_Friedel_coverage 0.000
_reflns_number_gt 1947
_reflns_number_total 3059
_reflns_threshold_expression 'I > 2\s(I)'
_cod_data_source_file c7cc08533h2.cif
_cod_data_source_block a
_cod_depositor_comments 'Adding full bibliography for 7120917--7120918.cif.'
_cod_original_cell_volume 1723.8(6)
_cod_database_code 7120917
_shelx_space_group_comment
;
The symmetry employed for this shelxl refinement is uniquely defined
by the following loop, which should always be used as a source of
symmetry information in preference to the above space-group names.
They are only intended as comments.
;
_shelxl_version_number 2013-2

loop_
_space_group_symop_operation_xyz
'x, y, z'
'-x+1/2, y+1/2, -z+1/2'
'-x, -y, -z'
'x-1/2, -y-1/2, z-1/2'

loop_
_atom_site_label
_atom_site_type_symbol
_atom_site_fract_x
_atom_site_fract_y
_atom_site_fract_z
_atom_site_U_iso_or_equiv
_atom_site_adp_type
_atom_site_occupancy
_atom_site_site_symmetry_order
_atom_site_calc_flag
_atom_site_refinement_flags_posn
_atom_site_refinement_flags_adp
N1 N 0.9189(4) 0.26975(17) 0.18551(10) 0.0570(8) Uani 1 1 d . .
O2 O 0.7033(4) 0.12965(17) 0.20169(9) 0.0713(8) Uani 1 1 d . .
N3 N 1.0051(4) 0.21867(18) 0.13611(11) 0.0603(8) Uani 1 1 d . .
C4 C 0.8945(5) 0.1174(2) 0.05547(11) 0.0520(8) Uani 1 1 d . .
H4A H 1.0220 0.0775 0.0634 0.062 Uiso 1 1 calc R U
C5 C 0.9622(5) 0.4040(2) 0.25694(12) 0.0616(9) Uani 1 1 d . .
H5A H 1.0311 0.4648 0.2703 0.074 Uiso 1 1 calc R U
C6 C 0.7699(5) 0.2141(2) 0.21922(13) 0.0596(9) Uani 1 1 d . .
C7 C 0.7005(5) 0.2641(2) 0.27396(13) 0.0613(9) Uani 1 1 d . .
C8 C 1.1736(5) 0.4179(2) 0.16496(13) 0.0603(9) Uani 1 1 d . .
C9 C 0.7320(6) 0.4014(3) 0.34662(14) 0.0768(10) Uani 1 1 d . .
H9A H 0.7959 0.4632 0.3603 0.092 Uiso 1 1 calc R U
C10 C 1.0182(5) 0.3638(2) 0.20428(13) 0.0578(9) Uani 1 1 d . .
C11 C 0.8477(5) 0.1962(2) 0.08940(12) 0.0587(9) Uani 1 1 d . .
C12 C 1.3692(5) 0.4597(3) 0.19103(15) 0.0693(10) Uani 1 1 d . .
H12A H 1.4060 0.4470 0.2313 0.083 Uiso 1 1 calc R U
C13 C 0.8017(5) 0.3569(2) 0.29288(12) 0.0615(9) Uani 1 1 d . .
N2 N 0.6594(6) 0.2597(3) 0.07970(14) 0.0930(11) Uani 1 1 d . .
C15 C 0.5384(6) 0.2175(3) 0.30781(15) 0.0743(10) Uani 1 1 d . .
H15A H 0.4741 0.1551 0.2953 0.089 Uiso 1 1 calc R U
C16 C 0.7514(8) 0.0960(3) 0.00848(16) 0.0875(12) Uani 1 1 d . .
H16A H 0.7830 0.0398 -0.0157 0.105 Uiso 1 1 calc R U
C17 C 1.1214(6) 0.4387(3) 0.10462(14) 0.0747(10) Uani 1 1 d . .
H17A H 0.9916 0.4116 0.0862 0.090 Uiso 1 1 calc R U
C18 C 0.4739(8) 0.2630(3) 0.35922(18) 0.0913(12) Uani 1 1 d . .
H18A H 0.3638 0.2327 0.3815 0.110 Uiso 1 1 calc R U
C19 C 1.1760(6) 0.1420(3) 0.15340(16) 0.0774(11) Uani 1 1 d . .
H19A H 1.2278 0.1089 0.1182 0.116 Uiso 1 1 calc R U
H19B H 1.1131 0.0910 0.1790 0.116 Uiso 1 1 calc R U
H19C H 1.2994 0.1757 0.1744 0.116 Uiso 1 1 calc R U
C20 C 0.5748(8) 0.3556(3) 0.37817(16) 0.0901(13) Uani 1 1 d . .
H20A H 0.5318 0.3862 0.4135 0.108 Uiso 1 1 calc R U
C21 C 1.5089(6) 0.5196(3) 0.1583(2) 0.0872(12) Uani 1 1 d . .
H21A H 1.6402 0.5462 0.1763 0.105 Uiso 1 1 calc R U
C22 C 0.5165(7) 0.2347(3) 0.03040(17) 0.0912(12) Uani 1 1 d . .
H22A H 0.3888 0.2739 0.0216 0.109 Uiso 1 1 calc R U
C23 C 1.2613(6) 0.4990(3) 0.07259(16) 0.0854(12) Uani 1 1 d . .
H23A H 1.2246 0.5123 0.0324 0.102 Uiso 1 1 calc R U
C24 C 1.4535(7) 0.5402(3) 0.0982(2) 0.0942(13) Uani 1 1 d . .
H24A H 1.5459 0.5814 0.0758 0.113 Uiso 1 1 calc R U
C25 C 0.5676(8) 0.1509(4) -0.00501(16) 0.0963(13) Uani 1 1 d . .
H25A H 0.4745 0.1332 -0.0379 0.116 Uiso 1 1 calc R U

loop_
_atom_site_aniso_label
_atom_site_aniso_U_11
_atom_site_aniso_U_22
_atom_site_aniso_U_33
_atom_site_aniso_U_23
_atom_site_aniso_U_13
_atom_site_aniso_U_12
N1 0.0610(16) 0.0569(15) 0.0528(14) -0.0042(10) 0.0003(11) -0.0025(11)
O2 0.0747(16) 0.0632(14) 0.0766(15) -0.0079(10) 0.0091(11) -0.0135(10)
N3 0.0536(15) 0.0635(16) 0.0634(15) -0.0103(11) 0.0006(11) 0.0013(11)
C4 0.0530(17) 0.0527(16) 0.0511(15) -0.0097(11) 0.0105(12) -0.0023(12)
C5 0.067(2) 0.0581(18) 0.0591(17) -0.0006(12) -0.0045(14) -0.0055(14)
C6 0.0600(19) 0.0568(18) 0.0617(17) 0.0018(13) -0.0018(14) -0.0021(13)
C7 0.071(2) 0.0575(18) 0.0554(17) 0.0034(12) -0.0013(14) 0.0018(14)
C8 0.0597(19) 0.0554(17) 0.0655(18) -0.0005(13) 0.0008(14) -0.0011(13)
C9 0.100(3) 0.073(2) 0.0582(18) -0.0044(15) 0.0093(17) -0.0005(18)
C10 0.0575(18) 0.0565(17) 0.0586(17) 0.0020(12) -0.0058(13) -0.0020(13)
C11 0.0535(18) 0.0643(18) 0.0583(16) 0.0001(13) 0.0037(13) -0.0049(13)
C12 0.062(2) 0.065(2) 0.080(2) -0.0051(15) -0.0022(16) -0.0038(15)
C13 0.074(2) 0.0559(17) 0.0540(16) 0.0024(12) -0.0024(14) 0.0044(14)
N2 0.090(2) 0.100(2) 0.088(2) 0.0035(17) -0.0077(17) -0.0048(18)
C15 0.077(2) 0.067(2) 0.079(2) 0.0024(16) 0.0140(17) -0.0050(16)
C16 0.103(3) 0.091(3) 0.070(2) -0.0164(18) 0.015(2) -0.019(2)
C17 0.078(2) 0.082(2) 0.0649(19) 0.0047(15) 0.0028(16) -0.0103(17)
C18 0.105(3) 0.086(3) 0.085(2) 0.0033(19) 0.035(2) -0.001(2)
C19 0.057(2) 0.086(2) 0.089(2) -0.0029(17) 0.0023(16) 0.0091(16)
C20 0.121(3) 0.081(2) 0.071(2) -0.0060(17) 0.031(2) 0.001(2)
C21 0.065(2) 0.073(2) 0.124(3) -0.006(2) 0.010(2) -0.0106(17)
C22 0.081(3) 0.115(3) 0.077(2) 0.004(2) -0.0134(19) -0.004(2)
C23 0.088(3) 0.092(3) 0.077(2) 0.0124(17) 0.010(2) -0.007(2)
C24 0.095(3) 0.081(3) 0.110(3) 0.014(2) 0.032(2) -0.004(2)
C25 0.106(3) 0.120(3) 0.062(2) -0.015(2) -0.010(2) -0.020(3)

loop_
_atom_type_symbol
_atom_type_description
_atom_type_scat_dispersion_real
_atom_type_scat_dispersion_imag
_atom_type_scat_source
C C 0.0033 0.0016 'International Tables Vol C Tables 4.2.6.8 and 6.1.1.4'
H H 0.0000 0.0000 'International Tables Vol C Tables 4.2.6.8 and 6.1.1.4'
N N 0.0061 0.0033 'International Tables Vol C Tables 4.2.6.8 and 6.1.1.4'
O O 0.0106 0.0060 'International Tables Vol C Tables 4.2.6.8 and 6.1.1.4'

loop_
_geom_angle_atom_site_label_1
_geom_angle_atom_site_label_2
_geom_angle_atom_site_label_3
_geom_angle
C6 N1 N3 116.8(2)
C6 N1 C10 123.8(2)
N3 N1 C10 118.3(2)
C11 N3 N1 115.1(2)
C11 N3 C19 119.5(2)
N1 N3 C19 112.9(2)
C11 C4 C16 117.7(3)
C10 C5 C13 122.3(3)
O2 C6 N1 119.7(3)
O2 C6 C7 124.3(3)
N1 C6 C7 116.0(3)
C15 C7 C13 120.5(3)
C15 C7 C6 119.7(3)
C13 C7 C6 119.8(3)
C12 C8 C17 118.3(3)
C12 C8 C10 118.2(3)
C17 C8 C10 123.0(3)
C20 C9 C13 120.7(3)
C5 C10 N1 118.4(3)
C5 C10 C8 121.7(3)
N1 C10 C8 119.8(2)
C4 C11 N2 123.9(3)
C4 C11 N3 116.0(3)
N2 C11 N3 120.0(3)
C21 C12 C8 121.1(3)
C7 C13 C9 117.7(3)
C7 C13 C5 119.4(3)
C9 C13 C5 122.8(3)
C22 N2 C11 116.3(3)
C18 C15 C7 120.2(3)
C25 C16 C4 123.5(4)
C23 C17 C8 120.0(3)
C15 C18 C20 119.4(4)
C9 C20 C18 121.5(3)
C12 C21 C24 119.8(4)
C25 C22 N2 119.2(4)
C24 C23 C17 121.7(3)
C23 C24 C21 119.0(4)
C16 C25 C22 119.3(4)

loop_
_geom_bond_atom_site_label_1
_geom_bond_atom_site_label_2
_geom_bond_distance
N1 C6 1.393(4)
N1 N3 1.405(3)
N1 C10 1.408(4)
O2 C6 1.219(3)
N3 C11 1.402(4)
N3 C19 1.462(4)
C4 C11 1.307(4)
C4 C16 1.352(5)
C5 C10 1.343(4)
C5 C13 1.417(4)
C6 C7 1.461(4)
C7 C15 1.394(5)
C7 C13 1.399(4)
C8 C12 1.391(4)
C8 C17 1.396(4)
C8 C10 1.483(4)
C9 C20 1.339(5)
C9 C13 1.412(4)
C11 N2 1.401(4)
C12 C21 1.373(5)
N2 C22 1.400(5)
C15 C18 1.362(5)
C16 C25 1.330(6)
C17 C23 1.369(5)
C18 C20 1.396(6)
C21 C24 1.395(6)
C22 C25 1.384(6)
C23 C24 1.367(5)
